data_2242571
loop_
_publ_author_name
'Sen, Pinar'
'Kansiz, Sevgi'
'Golenya, Irina A.'
'Dege, Necmi'

_publ_section_title
;
 Crystal structure and Hirshfeld surface analysis of
 <i>N</i>,<i>N</i>'-bis(3-<i>tert</i>-butyl-2-hydroxy-5-methylbenzylidene)ethane-1,2-diamine
;
_journal_coeditor_code XU5931
_journal_issue 8
_journal_name_full 'Acta Crystallographica Section E'
_journal_page_first 1147
_journal_page_last 1150
_journal_paper_doi 10.1107/S2056989018009726
_journal_volume 74
_journal_year 2018
_chemical_formula_iupac 'C26 H36 N2 O2'
_chemical_formula_moiety 'C26 H36 N2 O2'
_chemical_formula_sum 'C26 H36 N2 O2'
_chemical_formula_weight 408.57
_chemical_name_systematic <i>N</i>,<i>N</i>'-Bis(3-<i>tert</i>-butyl-2-hydroxy-5-methylbenzylidene)ethane-1,2-diamine
_space_group_crystal_system monoclinic
_space_group_IT_number 14
_space_group_name_Hall '-P 2ybc'
_space_group_name_H-M_alt 'P 1 21/c 1'
_symmetry_space_group_name_Hall '-P 2ybc'
_symmetry_space_group_name_H-M 'P 1 21/c 1'
_atom_sites_solution_hydrogens geom
_audit_creation_method SHELXL-2017/1
_cell_angle_alpha 90
_cell_angle_beta 106.892(8)
_cell_angle_gamma 90
_cell_formula_units_Z 4
_cell_length_a 13.1124(14)
_cell_length_b 9.8498(6)
_cell_length_c 19.737(2)
_cell_measurement_reflns_used 8399
_cell_measurement_temperature 296(2)
_cell_measurement_theta_max 27.64
_cell_measurement_theta_min 1.62
_cell_volume 2439.1(4)
_computing_cell_refinement
;
X-AREA (Stoe & Cie, 2002)
;
_computing_data_collection
;
X-AREA (Stoe & Cie, 2002)
;
_computing_data_reduction
;
X-RED32 (Stoe & Cie, 2002)
;
_computing_molecular_graphics
;
ORTEP-3 for Windows (Farrugia, 2012)
;
_computing_publication_material
;
WinGX (Farrugia, 2012) and PLATON (Spek, 2009)
;
_computing_structure_refinement
;
SHELXL2017 (Sheldrick, 2015)
;
_computing_structure_solution
;
SHELXS97 (Sheldrick, 2008)
;
_diffrn_ambient_temperature 296(2)
_diffrn_detector_area_resol_mean 6.67
_diffrn_measured_fraction_theta_full 0.999
_diffrn_measured_fraction_theta_max 0.999
_diffrn_measurement_device_type 'Stoe IPDS 2'
_diffrn_measurement_method 'rotation method'
_diffrn_radiation_type MoK\a
_diffrn_radiation_wavelength 0.71073
_diffrn_reflns_av_R_equivalents 0.0766
_diffrn_reflns_limit_h_max 15
_diffrn_reflns_limit_h_min -15
_diffrn_reflns_limit_k_max 11
_diffrn_reflns_limit_k_min -10
_diffrn_reflns_limit_l_max 23
_diffrn_reflns_limit_l_min -23
_diffrn_reflns_number 13737
_diffrn_reflns_theta_full 25.048
_diffrn_reflns_theta_max 25.048
_diffrn_reflns_theta_min 1.623
_exptl_absorpt_coefficient_mu 0.070
_exptl_absorpt_correction_T_max 0.9896
_exptl_absorpt_correction_T_min 0.9695
_exptl_absorpt_correction_type integration
_exptl_absorpt_process_details
;
(X-RED32; Stoe & Cie, 2002)
;
_exptl_crystal_colour yellow
_exptl_crystal_density_diffrn 1.113
_exptl_crystal_description prism
_exptl_crystal_F_000 888
_exptl_crystal_size_max 0.790
_exptl_crystal_size_mid 0.450
_exptl_crystal_size_min 0.280
_refine_diff_density_max 0.104
_refine_diff_density_min -0.106
_refine_ls_extinction_method none
_refine_ls_goodness_of_fit_ref 0.784
_refine_ls_hydrogen_treatment constr
_refine_ls_matrix_type full
_refine_ls_number_parameters 281
_refine_ls_number_reflns 4331
_refine_ls_number_restraints 0
_refine_ls_restrained_S_all 0.784
_refine_ls_R_factor_all 0.1426
_refine_ls_R_factor_gt 0.0439
_refine_ls_shift/su_max 0.000
_refine_ls_shift/su_mean 0.000
_refine_ls_structure_factor_coef Fsqd
_refine_ls_weighting_details 'w=1/[\s^2^(Fo^2^)+(0.0344P)^2^] where P=(Fo^2^+2Fc^2^)/3'
_refine_ls_weighting_scheme calc
_refine_ls_wR_factor_gt 0.0790
_refine_ls_wR_factor_ref 0.0990
_reflns_number_gt 1745
_reflns_number_total 4331
_reflns_threshold_expression 'I > 2\s(I)'
_cod_data_source_file xu5931sup1.cif
_cod_data_source_block I
_cod_database_code 2242571
_shelx_space_group_comment
;
The symmetry employed for this shelxl refinement is uniquely defined
by the following loop, which should always be used as a source of
symmetry information in preference to the above space-group names.
They are only intended as comments.
;

loop_
_symmetry_equiv_pos_as_xyz
'x, y, z'
'-x, y+1/2, -z+1/2'
'-x, -y, -z'
'x, -y-1/2, z-1/2'

loop_
_atom_site_type_symbol
_atom_site_label
_atom_site_fract_x
_atom_site_fract_y
_atom_site_fract_z
_atom_site_U_iso_or_equiv
_atom_site_adp_type
_atom_site_calc_flag
_atom_site_occupancy
O O2 0.27128(13) 0.5225(2) 0.43358(8) 0.0766(5) Uani d 1
H H2 0.317818 0.522865 0.471728 0.115 Uiso calc 1
O O1 0.62531(15) 0.62851(19) 0.83874(8) 0.0831(6) Uani d 1
H H1 0.585817 0.616104 0.798592 0.125 Uiso calc 1
N N1 0.53204(16) 0.5008(2) 0.72285(9) 0.0756(7) Uani d 1
N N2 0.42476(16) 0.6117(3) 0.53702(10) 0.0743(7) Uani d 1
C C18 0.19861(18) 0.6627(3) 0.33295(11) 0.0586(7) Uani d 1
C C17 0.27244(18) 0.6428(3) 0.39988(11) 0.0584(7) Uani d 1
C C10 0.67949(18) 0.5121(3) 0.86304(11) 0.0598(7) Uani d 1
C C7 0.79092(19) 0.2731(3) 0.91154(12) 0.0617(7) Uani d 1
C C9 0.65923(18) 0.3954(3) 0.82115(11) 0.0590(7) Uani d 1
C C6 0.80770(18) 0.3918(3) 0.95098(11) 0.0615(7) Uani d 1
H H6 0.857788 0.389270 0.995358 0.074 Uiso calc 1
C C8 0.71588(18) 0.2780(3) 0.84646(12) 0.0629(7) Uani d 1
H H8 0.702663 0.200207 0.818534 0.076 Uiso calc 1
C C16 0.34498(19) 0.7427(3) 0.43267(11) 0.0620(7) Uani d 1
C C5 0.75602(18) 0.5135(3) 0.92966(11) 0.0580(6) Uani d 1
C C20 0.2757(2) 0.8891(3) 0.33156(13) 0.0676(7) Uani d 1
C C19 0.2038(2) 0.7877(3) 0.30179(12) 0.0666(7) Uani d 1
H H19 0.155399 0.804515 0.257748 0.080 Uiso calc 1
C C23 0.11884(18) 0.5534(3) 0.29777(11) 0.0636(7) Uani d 1
C C12 0.58540(19) 0.3967(3) 0.75008(12) 0.0680(7) Uani d 1
H H12 0.576875 0.317491 0.723336 0.082 Uiso calc 1
C C21 0.3460(2) 0.8645(3) 0.39721(13) 0.0737(8) Uani d 1
H H21 0.395372 0.930893 0.418406 0.088 Uiso calc 1
C C15 0.41689(19) 0.7228(3) 0.50344(13) 0.0746(8) Uani d 1
H H15 0.459317 0.795248 0.525207 0.089 Uiso calc 1
C C13 0.4654(2) 0.4944(3) 0.64935(11) 0.0805(9) Uani d 1
H H13A 0.391091 0.506609 0.647218 0.097 Uiso calc 1
H H13B 0.472985 0.406392 0.629273 0.097 Uiso calc 1
C C4 0.7823(2) 0.6408(3) 0.97503(12) 0.0711(8) Uani d 1
C C14 0.49959(19) 0.6045(3) 0.60811(11) 0.0832(9) Uani d 1
H H14A 0.501335 0.690842 0.632017 0.100 Uiso calc 1
H H14B 0.570685 0.585398 0.605029 0.100 Uiso calc 1
C C11 0.8536(2) 0.1455(3) 0.93857(13) 0.0868(9) Uani d 1
H H11A 0.925020 0.155427 0.935583 0.130 Uiso calc 1
H H11B 0.820148 0.069495 0.910302 0.130 Uiso calc 1
H H11C 0.855500 0.130448 0.986974 0.130 Uiso calc 1
C C26 0.1759(2) 0.4217(3) 0.28836(13) 0.0834(9) Uani d 1
H H26A 0.222839 0.439553 0.260045 0.125 Uiso calc 1
H H26B 0.124098 0.354997 0.265238 0.125 Uiso calc 1
H H26C 0.216478 0.388294 0.333906 0.125 Uiso calc 1
C C24 0.0501(2) 0.5962(3) 0.22335(12) 0.0914(10) Uani d 1
H H24A 0.013178 0.678918 0.226697 0.137 Uiso calc 1
H H24B -0.000727 0.526084 0.203683 0.137 Uiso calc 1
H H24C 0.095128 0.610219 0.193327 0.137 Uiso calc 1
C C1 0.6813(2) 0.6924(3) 0.99210(13) 0.0961(10) Uani d 1
H H1A 0.627269 0.712912 0.948806 0.144 Uiso calc 1
H H1B 0.698222 0.772806 1.020652 0.144 Uiso calc 1
H H1C 0.655724 0.623475 1.017463 0.144 Uiso calc 1
C C3 0.8677(2) 0.6151(3) 1.04592(12) 0.0965(10) Uani d 1
H H3A 0.842998 0.546575 1.071979 0.145 Uiso calc 1
H H3B 0.881173 0.697577 1.072939 0.145 Uiso calc 1
H H3C 0.932317 0.584927 1.037080 0.145 Uiso calc 1
C C25 0.0425(2) 0.5255(3) 0.34244(12) 0.0947(10) Uani d 1
H H25A 0.082538 0.494767 0.388681 0.142 Uiso calc 1
H H25B -0.007901 0.456809 0.319794 0.142 Uiso calc 1
H H25C 0.005134 0.607358 0.346710 0.142 Uiso calc 1
C C22 0.2773(2) 1.0227(3) 0.29409(14) 0.0978(10) Uani d 1
H H22A 0.228066 1.018772 0.247396 0.147 Uiso calc 1
H H22B 0.347784 1.039513 0.290752 0.147 Uiso calc 1
H H22C 0.256980 1.094689 0.320326 0.147 Uiso calc 1
C C2 0.8254(3) 0.7497(3) 0.93535(15) 0.1118(12) Uani d 1
H H2A 0.887777 0.715967 0.924753 0.168 Uiso calc 1
H H2B 0.843630 0.829454 0.964332 0.168 Uiso calc 1
H H2C 0.771985 0.772070 0.892066 0.168 Uiso calc 1

loop_
_atom_site_aniso_label
_atom_site_aniso_U_11
_atom_site_aniso_U_22
_atom_site_aniso_U_33
_atom_site_aniso_U_12
_atom_site_aniso_U_13
_atom_site_aniso_U_23
O2 0.0776(13) 0.0833(15) 0.0587(10) -0.0033(11) 0.0036(8) 0.0117(10)
O1 0.0989(14) 0.0721(14) 0.0616(10) 0.0185(12) -0.0031(9) -0.0020(9)
N1 0.0750(15) 0.0851(19) 0.0555(12) 0.0137(14) 0.0012(11) -0.0056(12)
N2 0.0655(14) 0.095(2) 0.0539(13) 0.0118(14) 0.0037(11) -0.0046(12)
C18 0.0513(14) 0.072(2) 0.0510(13) 0.0041(14) 0.0131(12) 0.0010(13)
C17 0.0582(15) 0.066(2) 0.0515(14) 0.0090(15) 0.0163(12) 0.0052(14)
C10 0.0621(15) 0.061(2) 0.0533(14) 0.0064(15) 0.0125(12) 0.0055(13)
C7 0.0637(16) 0.061(2) 0.0632(16) 0.0062(15) 0.0224(14) 0.0085(14)
C9 0.0597(15) 0.062(2) 0.0538(14) 0.0006(14) 0.0146(12) -0.0045(13)
C6 0.0624(16) 0.069(2) 0.0512(13) -0.0008(15) 0.0134(12) 0.0045(14)
C8 0.0669(16) 0.061(2) 0.0648(16) -0.0030(15) 0.0250(14) -0.0047(13)
C16 0.0576(15) 0.069(2) 0.0557(15) 0.0020(15) 0.0117(13) -0.0082(14)
C5 0.0632(15) 0.0587(19) 0.0502(13) 0.0005(15) 0.0134(12) 0.0015(13)
C20 0.0750(18) 0.060(2) 0.0699(17) 0.0028(16) 0.0249(15) -0.0021(15)
C19 0.0644(16) 0.074(2) 0.0601(15) 0.0104(16) 0.0161(12) 0.0016(15)
C23 0.0519(15) 0.081(2) 0.0537(13) -0.0074(15) 0.0080(12) 0.0023(13)
C12 0.0642(16) 0.078(2) 0.0588(15) -0.0074(16) 0.0129(13) -0.0065(14)
C21 0.0743(18) 0.068(2) 0.0782(18) -0.0007(16) 0.0206(15) -0.0164(16)
C15 0.0563(16) 0.097(3) 0.0653(17) 0.0032(17) 0.0097(14) -0.0191(16)
C13 0.0700(17) 0.103(3) 0.0569(15) 0.0106(18) 0.0004(13) -0.0133(16)
C4 0.0847(19) 0.062(2) 0.0578(14) -0.0044(16) 0.0075(14) -0.0033(14)
C14 0.0610(16) 0.124(3) 0.0543(15) 0.0044(17) -0.0003(13) -0.0040(16)
C11 0.091(2) 0.075(2) 0.0907(18) 0.0168(18) 0.0222(15) 0.0136(16)
C26 0.0842(19) 0.082(2) 0.0795(17) -0.0128(18) 0.0162(14) -0.0094(15)
C24 0.0814(19) 0.110(3) 0.0680(16) -0.0141(18) -0.0019(14) 0.0071(16)
C1 0.115(2) 0.089(3) 0.0775(17) 0.016(2) 0.0179(17) -0.0148(16)
C3 0.109(2) 0.096(3) 0.0660(16) -0.004(2) -0.0047(16) -0.0144(15)
C25 0.0695(18) 0.133(3) 0.0820(17) -0.0259(19) 0.0234(15) -0.0024(18)
C22 0.119(3) 0.075(2) 0.103(2) -0.005(2) 0.0385(18) 0.0075(18)
C2 0.146(3) 0.078(3) 0.098(2) -0.032(2) 0.013(2) 0.0019(18)

loop_
_atom_type_symbol
_atom_type_description
_atom_type_scat_dispersion_real
_atom_type_scat_dispersion_imag
_atom_type_scat_source
C C 0.0033 0.0016 'International Tables Vol C Tables 4.2.6.8 and 6.1.1.4'
H H 0.0000 0.0000 'International Tables Vol C Tables 4.2.6.8 and 6.1.1.4'
N N 0.0061 0.0033 'International Tables Vol C Tables 4.2.6.8 and 6.1.1.4'
O O 0.0106 0.0060 'International Tables Vol C Tables 4.2.6.8 and 6.1.1.4'

loop_
_geom_angle_atom_site_label_1
_geom_angle_atom_site_label_2
_geom_angle_atom_site_label_3
_geom_angle
C17 O2 H2 109.5
C10 O1 H1 109.5
C12 N1 C13 118.8(2)
C15 N2 C14 118.3(3)
C19 C18 C17 115.6(2)
C19 C18 C23 122.8(2)
C17 C18 C23 121.6(2)
O2 C17 C16 119.5(2)
O2 C17 C18 118.6(2)
C16 C17 C18 122.0(2)
O1 C10 C9 119.7(2)
O1 C10 C5 118.7(2)
C9 C10 C5 121.6(2)
C8 C7 C6 116.7(2)
C8 C7 C11 121.8(2)
C6 C7 C11 121.5(2)
C8 C9 C10 118.9(2)
C8 C9 C12 119.4(2)
C10 C9 C12 121.5(3)
C5 C6 C7 125.2(2)
C5 C6 H6 117.4
C7 C6 H6 117.4
C7 C8 C9 121.9(2)
C7 C8 H8 119.0
C9 C8 H8 119.0
C21 C16 C17 118.8(2)
C21 C16 C15 120.1(3)
C17 C16 C15 121.1(3)
C6 C5 C10 115.5(2)
C6 C5 C4 121.9(2)
C10 C5 C4 122.5(2)
C21 C20 C19 117.4(3)
C21 C20 C22 120.9(3)
C19 C20 C22 121.7(2)
C20 C19 C18 124.6(2)
C20 C19 H19 117.7
C18 C19 H19 117.7
C18 C23 C26 111.0(2)
C18 C23 C25 109.9(2)
C26 C23 C25 109.8(2)
C18 C23 C24 112.0(2)
C26 C23 C24 106.6(2)
C25 C23 C24 107.28(19)
N1 C12 C9 123.1(3)
N1 C12 H12 118.5
C9 C12 H12 118.5
C20 C21 C16 121.6(3)
C20 C21 H21 119.2
C16 C21 H21 119.2
N2 C15 C16 123.4(3)
N2 C15 H15 118.3
C16 C15 H15 118.3
N1 C13 C14 108.7(2)
N1 C13 H13A 110.0
C14 C13 H13A 110.0
N1 C13 H13B 110.0
C14 C13 H13B 110.0
H13A C13 H13B 108.3
C5 C4 C2 109.3(2)
C5 C4 C3 112.3(2)
C2 C4 C3 107.6(2)
C5 C4 C1 109.7(2)
C2 C4 C1 110.4(2)
C3 C4 C1 107.4(2)
N2 C14 C13 109.4(2)
N2 C14 H14A 109.8
C13 C14 H14A 109.8
N2 C14 H14B 109.8
C13 C14 H14B 109.8
H14A C14 H14B 108.2
C7 C11 H11A 109.5
C7 C11 H11B 109.5
H11A C11 H11B 109.5
C7 C11 H11C 109.5
H11A C11 H11C 109.5
H11B C11 H11C 109.5
C23 C26 H26A 109.5
C23 C26 H26B 109.5
H26A C26 H26B 109.5
C23 C26 H26C 109.5
H26A C26 H26C 109.5
H26B C26 H26C 109.5
C23 C24 H24A 109.5
C23 C24 H24B 109.5
H24A C24 H24B 109.5
C23 C24 H24C 109.5
H24A C24 H24C 109.5
H24B C24 H24C 109.5
C4 C1 H1A 109.5
C4 C1 H1B 109.5
H1A C1 H1B 109.5
C4 C1 H1C 109.5
H1A C1 H1C 109.5
H1B C1 H1C 109.5
C4 C3 H3A 109.5
C4 C3 H3B 109.5
H3A C3 H3B 109.5
C4 C3 H3C 109.5
H3A C3 H3C 109.5
H3B C3 H3C 109.5
C23 C25 H25A 109.5
C23 C25 H25B 109.5
H25A C25 H25B 109.5
C23 C25 H25C 109.5
H25A C25 H25C 109.5
H25B C25 H25C 109.5
C20 C22 H22A 109.5
C20 C22 H22B 109.5
H22A C22 H22B 109.5
C20 C22 H22C 109.5
H22A C22 H22C 109.5
H22B C22 H22C 109.5
C4 C2 H2A 109.5
C4 C2 H2B 109.5
H2A C2 H2B 109.5
C4 C2 H2C 109.5
H2A C2 H2C 109.5
H2B C2 H2C 109.5

loop_
_geom_bond_atom_site_label_1
_geom_bond_atom_site_label_2
_geom_bond_distance
O2 C17 1.361(3)
O2 H2 0.8200
O1 C10 1.361(3)
O1 H1 0.8200
N1 C12 1.270(3)
N1 C13 1.461(3)
N2 C15 1.268(3)
N2 C14 1.462(3)
C18 C19 1.386(3)
C18 C17 1.406(3)
C18 C23 1.521(3)
C17 C16 1.391(3)
C10 C9 1.396(3)
C10 C5 1.403(3)
C7 C8 1.373(3)
C7 C6 1.386(3)
C7 C11 1.512(3)
C9 C8 1.387(3)
C9 C12 1.455(3)
C6 C5 1.381(3)
C6 H6 0.9300
C8 H8 0.9300
C16 C21 1.390(3)
C16 C15 1.454(3)
C5 C4 1.521(3)
C20 C21 1.376(3)
C20 C19 1.383(3)
C20 C22 1.512(3)
C19 H19 0.9300
C23 C26 1.535(3)
C23 C25 1.539(3)
C23 C24 1.542(3)
C12 H12 0.9300
C21 H21 0.9300
C15 H15 0.9300
C13 C14 1.501(3)
C13 H13A 0.9700
C13 H13B 0.9700
C4 C2 1.530(3)
C4 C3 1.538(3)
C4 C1 1.544(4)
C14 H14A 0.9700
C14 H14B 0.9700
C11 H11A 0.9600
C11 H11B 0.9600
C11 H11C 0.9600
C26 H26A 0.9600
C26 H26B 0.9600
C26 H26C 0.9600
C24 H24A 0.9600
C24 H24B 0.9600
C24 H24C 0.9600
C1 H1A 0.9600
C1 H1B 0.9600
C1 H1C 0.9600
C3 H3A 0.9600
C3 H3B 0.9600
C3 H3C 0.9600
C25 H25A 0.9600
C25 H25B 0.9600
C25 H25C 0.9600
C22 H22A 0.9600
C22 H22B 0.9600
C22 H22C 0.9600
C2 H2A 0.9600
C2 H2B 0.9600
C2 H2C 0.9600

loop_
_geom_hbond_atom_site_label_D
_geom_hbond_atom_site_label_H
_geom_hbond_atom_site_label_A
_geom_hbond_site_symmetry_A
_geom_hbond_distance_DH
_geom_hbond_distance_HA
_geom_hbond_distance_DA
_geom_hbond_angle_DHA
_geom_hbond_publ_flag
O1 H1 N1 . 0.82 1.85 2.585(2) 149.2 yes
O2 H2 N2 . 0.82 1.83 2.570(2) 149.7 yes
C14 H14B O2 3_666 0.97 2.63 3.564(3) 161.5 yes

loop_
_geom_torsion_atom_site_label_1
_geom_torsion_atom_site_label_2
_geom_torsion_atom_site_label_3
_geom_torsion_atom_site_label_4
_geom_torsion
C19 C18 C17 O2 179.7(2)
C23 C18 C17 O2 -0.3(3)
C19 C18 C17 C16 0.6(3)
C23 C18 C17 C16 -179.4(2)
O1 C10 C9 C8 179.4(2)
C5 C10 C9 C8 0.4(4)
O1 C10 C9 C12 3.4(4)
C5 C10 C9 C12 -175.6(2)
C8 C7 C6 C5 -0.7(4)
C11 C7 C6 C5 178.3(2)
C6 C7 C8 C9 -0.1(4)
C11 C7 C8 C9 -179.2(2)
C10 C9 C8 C7 0.2(4)
C12 C9 C8 C7 176.3(2)
O2 C17 C16 C21 179.3(2)
C18 C17 C16 C21 -1.6(4)
O2 C17 C16 C15 -2.3(3)
C18 C17 C16 C15 176.8(2)
C7 C6 C5 C10 1.3(4)
C7 C6 C5 C4 -177.5(2)
O1 C10 C5 C6 179.9(2)
C9 C10 C5 C6 -1.1(3)
O1 C10 C5 C4 -1.3(4)
C9 C10 C5 C4 177.7(2)
C21 C20 C19 C18 -1.0(4)
C22 C20 C19 C18 179.5(3)
C17 C18 C19 C20 0.8(4)
C23 C18 C19 C20 -179.2(2)
C19 C18 C23 C26 121.8(3)
C17 C18 C23 C26 -58.2(3)
C19 C18 C23 C25 -116.4(3)
C17 C18 C23 C25 63.5(3)
C19 C18 C23 C24 2.7(3)
C17 C18 C23 C24 -177.3(2)
C13 N1 C12 C9 175.9(2)
C8 C9 C12 N1 -178.9(2)
C10 C9 C12 N1 -2.9(4)
C19 C20 C21 C16 -0.2(4)
C22 C20 C21 C16 179.4(2)
C17 C16 C21 C20 1.4(4)
C15 C16 C21 C20 -177.0(2)
C14 N2 C15 C16 -179.6(2)
C21 C16 C15 N2 -175.6(3)
C17 C16 C15 N2 6.1(4)
C12 N1 C13 C14 -122.3(3)
C6 C5 C4 C2 117.3(3)
C10 C5 C4 C2 -61.4(3)
C6 C5 C4 C3 -2.0(3)
C10 C5 C4 C3 179.3(2)
C6 C5 C4 C1 -121.4(3)
C10 C5 C4 C1 59.8(3)
C15 N2 C14 C13 155.8(2)
N1 C13 C14 N2 -172.3(2)

_cod_database_fobs_code 2242571
